data_4327530
loop_
_publ_author_name
'Sacramento Ferrer'
'Francesc Lloret'
'Ignacio Bertomeu'
'Gloria Alzuet'
'Joaqu\'in Borr\'as'
'Santiago Garc\'ia-Granda'
'Malva Liu-Gonz\'alez'
'Jaap G. Haasnoot'

_publ_contact_author
;     Santiago Garc\'ia-Granda
      Departamento de Qu\'imica F\'isica y Anal\'itica
      Facultad de Qu\'imica
      Universidad de Oviedo
      Avda. Juli\'an Claver\'ia, 8
      33071 Oviedo
      Spain
;
_publ_contact_author_email sgg@sauron.quimica.uniovi.es
_publ_contact_author_fax '0034 98 5103125'
_publ_contact_author_phone '0034 98 5103477'
_publ_section_title
;
 Cyclic Trinuclear and Chain of Cyclic Trinuclear Copper(II) Complexes
 Containing a Pyramidal Cu3O(H) Core. Crystal Structures and Magnetic
 Properties of [Cu3(\m3-OH)(aaat)3(H2O)3](NO3)2.H2O [aaat =
 3-Acetylamino-5-amino-1,2,4-triazolate] and
 {[Cu3(\m3-OH)(aat)3(\m3-SO4)].6H2O}n [aat =
 3-Acetylamino-1,2,4-triazolate]: New Cases of Spin-Frustrated Systems
;
_journal_name_full 'Inorganic Chemistry'
_journal_page_first 5821
_journal_page_last 5830
_journal_paper_doi 10.1021/ic020179+
_journal_volume 41
_journal_year 2002
_chemical_formula_sum 'C12 H27 Cu3 N17 O14'
_chemical_formula_weight 824.13
_chemical_name_systematic
;
 ?
;
_space_group_IT_number 2
_symmetry_cell_setting triclinic
_symmetry_space_group_name_Hall '-P 1'
_symmetry_space_group_name_H-M 'P -1'
_atom_sites_solution_hydrogens geom
_atom_sites_solution_primary direct
_atom_sites_solution_secondary difmap
_audit_creation_method SHELXL-97
_cell_angle_alpha 70.43(3)
_cell_angle_beta 75.105(15)
_cell_angle_gamma 88.425(15)
_cell_formula_units_Z 2
_cell_length_a 8.8518(12)
_cell_length_b 11.491(3)
_cell_length_c 15.404(3)
_cell_measurement_reflns_used 25
_cell_measurement_temperature 293(2)
_cell_measurement_theta_max 10.13
_cell_measurement_theta_min 1.6
_cell_volume 1423.8(6)
_computing_cell_refinement 'CAD4 Software (Nonius,1996)'
_computing_data_collection 'CAD4 Software (Nonius,1996)'
_computing_data_reduction 'XCAD4(Harms & Wocadlo,1995)'
_computing_molecular_graphics 'ORTEP-III Burnett & Johnson,1996)'
_computing_publication_material 'WinGX publication routines (Farrugia, 1999)'
_computing_structure_refinement 'SHELXL-97 (Sheldrick, 1997)'
_computing_structure_solution 'SIR97 (Altomare & al. (1999) '
_diffrn_ambient_temperature 293(2)
_diffrn_measured_fraction_theta_full 0.993
_diffrn_measured_fraction_theta_max 0.993
_diffrn_measurement_device_type CAD4
_diffrn_measurement_method 'non-profiled omega/2theta scans'
_diffrn_radiation_monochromator graphite
_diffrn_radiation_source 'fine-focus sealed tube'
_diffrn_radiation_type MoK\a
_diffrn_radiation_wavelength 0.71073
_diffrn_reflns_av_R_equivalents 0.0000
_diffrn_reflns_av_sigmaI/netI 0.0532
_diffrn_reflns_limit_h_max 10
_diffrn_reflns_limit_h_min 0
_diffrn_reflns_limit_k_max 13
_diffrn_reflns_limit_k_min -13
_diffrn_reflns_limit_l_max 18
_diffrn_reflns_limit_l_min -17
_diffrn_reflns_number 4989
_diffrn_reflns_theta_full 25.00
_diffrn_reflns_theta_max 25.00
_diffrn_reflns_theta_min 1.45
_diffrn_standards_decay_% 5.3
_diffrn_standards_interval_count 1000
_diffrn_standards_interval_time 60
_diffrn_standards_number 3
_exptl_absorpt_coefficient_mu 2.315
_exptl_absorpt_correction_T_max 0.700
_exptl_absorpt_correction_T_min 0.651
_exptl_absorpt_correction_type psi-scans
_exptl_absorpt_process_details '(North, Phillips and Mathews, 1968)'
_exptl_crystal_colour 'dark green'
_exptl_crystal_density_diffrn 1.922
_exptl_crystal_description prismatic
_exptl_crystal_F_000 834
_exptl_crystal_size_max 0.20
_exptl_crystal_size_mid 0.20
_exptl_crystal_size_min 0.15
_refine_diff_density_max 1.672
_refine_diff_density_min -1.542
_refine_diff_density_rms 0.281
_refine_ls_extinction_method none
_refine_ls_goodness_of_fit_ref 1.112
_refine_ls_hydrogen_treatment mixed
_refine_ls_matrix_type full
_refine_ls_number_parameters 452
_refine_ls_number_reflns 4989
_refine_ls_number_restraints 14
_refine_ls_restrained_S_all 1.113
_refine_ls_R_factor_all 0.1130
_refine_ls_R_factor_gt 0.0822
_refine_ls_shift/su_max 0.001
_refine_ls_shift/su_mean 0.000
_refine_ls_structure_factor_coef Fsqd
_refine_ls_weighting_details 'calc w=1/[\s^2^(Fo^2^)+(0.2000P)^2^+0.0000P] where P=(Fo^2^+2Fc^2^)/3'
_refine_ls_weighting_scheme calc
_refine_ls_wR_factor_gt 0.2299
_refine_ls_wR_factor_ref 0.2872
_reflns_number_gt 3432
_reflns_number_total 4989
_reflns_threshold_expression >2sigma(I)
_cod_data_source_file ic0201792B_2.cif
_cod_data_source_block 1
_cod_original_cell_volume 1423.8(5)
_cod_database_code 4327530

loop_
_symmetry_equiv_pos_as_xyz
'x, y, z'
'-x, -y, -z'

loop_
_atom_site_label
_atom_site_type_symbol
_atom_site_fract_x
_atom_site_fract_y
_atom_site_fract_z
_atom_site_U_iso_or_equiv
_atom_site_adp_type
_atom_site_occupancy
_atom_site_symmetry_multiplicity
_atom_site_calc_flag
_atom_site_refinement_flags
Cu1 Cu 0.63078(13) 0.72291(10) 0.44038(7) 0.0331(4) Uani 1 1 d D
Cu2 Cu 0.96197(13) 0.71736(10) 0.27766(8) 0.0345(4) Uani 1 1 d D
Cu3 Cu 0.74716(13) 0.96749(10) 0.23475(8) 0.0340(4) Uani 1 1 d .
O4 O 0.7531(8) 0.7870(6) 0.3036(4) 0.0338(14) Uani 1 1 d .
H4 H 0.69(2) 0.759(19) 0.272(15) 0.15(8) Uiso 1 1 d .
O31 O 0.4825(8) 0.6629(6) 0.5703(4) 0.0384(15) Uani 1 1 d .
O21 O 0.7587(9) 1.1505(6) 0.1594(5) 0.0441(17) Uani 1 1 d .
O1 O 0.8140(9) 0.7968(7) 0.5114(5) 0.0473(18) Uani 1 1 d D
H11 H 0.761(18) 0.859(9) 0.532(9) 0.11(2) Uiso 1 1 d D
H12 H 0.806(12) 0.727(5) 0.567(5) 0.11(2) Uiso 1 1 d D
N14 N 1.0724(9) 0.4312(7) 0.3679(6) 0.0369(18) Uani 1 1 d .
H14 H 1.1020 0.3587 0.3938 0.050 Uiso 1 1 calc .
N11 N 0.8786(9) 0.5728(7) 0.3869(6) 0.0337(17) Uani 1 1 d .
O3 O 0.6024(10) 0.9357(9) 0.1327(6) 0.060(2) Uani 1 1 d D
H31 H 0.674(12) 0.982(12) 0.073(6) 0.11(2) Uiso 1 1 d D
H32 H 0.501(7) 0.960(14) 0.126(10) 0.11(2) Uiso 1 1 d D
O11 O 1.1356(8) 0.6115(7) 0.2405(5) 0.0483(18) Uani 1 1 d .
N34 N 0.3248(9) 0.8262(7) 0.5626(5) 0.0333(17) Uani 1 1 d .
H34 H 0.235(10) 0.847(7) 0.600(6) 0.02(2) Uiso 1 1 d .
N13 N 0.8422(9) 0.3850(6) 0.4978(5) 0.0330(17) Uani 1 1 d .
N21 N 0.9475(9) 0.9623(7) 0.1540(5) 0.0347(17) Uani 1 1 d .
N22 N 1.0420(9) 0.8625(8) 0.1672(5) 0.0378(18) Uani 1 1 d .
N31 N 0.5241(9) 0.8724(7) 0.4167(5) 0.0315(16) Uani 1 1 d .
N33 N 0.3487(9) 1.0121(7) 0.4288(5) 0.0342(17) Uani 1 1 d .
N12 N 0.7395(8) 0.5688(7) 0.4552(5) 0.0296(16) Uani 1 1 d .
N24 N 0.9866(10) 1.1726(8) 0.0454(6) 0.045(2) Uani 1 1 d .
H24 H 1.0446 1.2219 -0.0075 0.050 Uiso 1 1 calc .
N32 N 0.5605(9) 0.9736(7) 0.3305(5) 0.0335(17) Uani 1 1 d .
N15 N 0.5986(10) 0.4113(8) 0.5976(6) 0.044(2) Uani 1 1 d .
H151 H 0.5917 0.3357 0.6349 0.062(15) Uiso 1 1 calc R
H152 H 0.5261 0.4596 0.6090 0.062(15) Uiso 1 1 calc R
N23 N 1.1791(9) 1.0225(8) 0.0468(6) 0.043(2) Uani 1 1 d .
N25 N 1.3053(11) 0.8363(9) 0.0935(7) 0.060(3) Uani 1 1 d .
H251 H 1.3916 0.8676 0.0511 0.062(15) Uiso 1 1 calc R
H252 H 1.2987 0.7608 0.1310 0.062(15) Uiso 1 1 calc R
C31 C 0.3988(10) 0.9016(8) 0.4703(6) 0.0305(19) Uani 1 1 d .
O2 O 1.0798(13) 0.8012(8) 0.3598(7) 0.075(3) Uani 1 1 d D
H221 H 1.165(10) 0.756(7) 0.379(8) 0.11(2) Uiso 1 1 d D
H222 H 1.132(14) 0.873(8) 0.307(8) 0.11(2) Uiso 1 1 d D
N35 N 0.4452(10) 1.1628(7) 0.2767(7) 0.047(2) Uani 1 1 d .
H351 H 0.3738 1.2118 0.2883 0.062(15) Uiso 1 1 calc R
H352 H 0.5140 1.1842 0.2224 0.062(15) Uiso 1 1 calc R
C21 C 1.0385(12) 1.0534(8) 0.0820(6) 0.036(2) Uani 1 1 d .
C32 C 0.4495(11) 1.0504(9) 0.3449(7) 0.036(2) Uani 1 1 d .
C23 C 0.8574(12) 1.2154(9) 0.0850(6) 0.040(2) Uani 1 1 d .
C11 C 0.9333(11) 0.4646(8) 0.4158(6) 0.0309(19) Uani 1 1 d .
C33 C 0.3695(12) 0.7127(9) 0.6085(7) 0.039(2) Uani 1 1 d .
C12 C 0.7267(10) 0.4553(8) 0.5190(6) 0.0293(18) Uani 1 1 d .
C22 C 1.1796(12) 0.9062(10) 0.1012(7) 0.044(2) Uani 1 1 d .
C34 C 0.2733(12) 0.6458(10) 0.7079(7) 0.043(2) Uani 1 1 d .
H341 H 0.1914 0.6963 0.7260 0.14(2) Uiso 1 1 calc R
H342 H 0.3389 0.6289 0.7511 0.14(2) Uiso 1 1 calc R
H343 H 0.2282 0.5693 0.7105 0.14(2) Uiso 1 1 calc R
C13 C 1.1647(12) 0.5028(9) 0.2844(7) 0.040(2) Uani 1 1 d .
C14 C 1.3040(12) 0.4469(11) 0.2403(8) 0.050(3) Uani 1 1 d .
H141 H 1.3101 0.3645 0.2822 0.14(2) Uiso 1 1 calc R
H142 H 1.3970 0.4961 0.2301 0.14(2) Uiso 1 1 calc R
H143 H 1.2948 0.4441 0.1803 0.14(2) Uiso 1 1 calc R
C24 C 0.8231(16) 1.3470(11) 0.0359(9) 0.065(4) Uani 1 1 d .
H241 H 0.9077 1.3850 -0.0196 0.14(2) Uiso 1 1 calc R
H242 H 0.8119 1.3926 0.0790 0.14(2) Uiso 1 1 calc R
H243 H 0.7277 1.3472 0.0171 0.14(2) Uiso 1 1 calc R
N5 N 0.9609(11) 0.8938(9) 0.7022(7) 0.049(2) Uani 1 1 d .
O51 O 0.8517(9) 0.9489(7) 0.7373(6) 0.0527(19) Uani 1 1 d .
O52 O 1.0923(10) 0.9499(8) 0.6577(6) 0.059(2) Uani 1 1 d .
O53 O 0.9365(13) 0.7857(10) 0.7126(11) 0.109(5) Uani 1 1 d .
N4 N 0.7058(13) 0.6518(10) 0.1458(6) 0.057(3) Uani 1 1 d .
O41 O 0.6041(11) 0.6537(9) 0.2185(7) 0.074(3) Uani 1 1 d .
O42 O 0.8410(11) 0.6700(9) 0.1408(7) 0.070(3) Uani 1 1 d .
O43 O 0.6668(17) 0.6294(14) 0.0837(8) 0.118(5) Uani 1 1 d .
O6 O 0.5657(19) 0.801(2) 0.9283(13) 0.151(7) Uani 1 1 d D
H61 H 0.61(10) 0.77(6) 0.87(4) 1.1(4) Uiso 1 1 d D
H62 H 0.58(10) 0.73(6) 0.98(3) 1.1(4) Uiso 1 1 d D

loop_
_atom_site_aniso_label
_atom_site_aniso_U_11
_atom_site_aniso_U_22
_atom_site_aniso_U_33
_atom_site_aniso_U_23
_atom_site_aniso_U_13
_atom_site_aniso_U_12
Cu1 0.0360(7) 0.0301(6) 0.0325(6) -0.0103(4) -0.0083(4) 0.0051(5)
Cu2 0.0339(7) 0.0326(6) 0.0375(6) -0.0121(5) -0.0102(5) 0.0043(5)
Cu3 0.0329(7) 0.0323(6) 0.0340(6) -0.0094(5) -0.0065(4) 0.0014(5)
O4 0.038(4) 0.031(3) 0.032(3) -0.010(3) -0.012(3) 0.005(3)
O31 0.043(4) 0.034(3) 0.035(3) -0.008(3) -0.011(3) 0.004(3)
O21 0.045(4) 0.041(4) 0.046(4) -0.017(3) -0.009(3) 0.002(3)
O1 0.047(4) 0.040(4) 0.055(4) -0.017(3) -0.013(3) 0.009(3)
N14 0.025(4) 0.039(4) 0.051(5) -0.020(4) -0.011(3) 0.004(3)
N11 0.034(4) 0.035(4) 0.041(4) -0.019(3) -0.016(3) 0.001(3)
O3 0.055(5) 0.079(6) 0.045(4) -0.022(4) -0.009(4) -0.012(4)
O11 0.031(4) 0.044(4) 0.063(5) -0.017(3) -0.002(3) -0.005(3)
N34 0.032(4) 0.039(4) 0.030(4) -0.013(3) -0.007(3) 0.001(3)
N13 0.041(4) 0.023(4) 0.041(4) -0.011(3) -0.021(3) 0.001(3)
N21 0.039(4) 0.032(4) 0.038(4) -0.011(3) -0.019(3) -0.005(3)
N22 0.038(4) 0.047(5) 0.034(4) -0.016(3) -0.015(3) 0.005(4)
N31 0.029(4) 0.033(4) 0.032(4) -0.013(3) -0.005(3) 0.001(3)
N33 0.037(4) 0.041(4) 0.029(4) -0.014(3) -0.014(3) 0.003(3)
N12 0.027(4) 0.030(4) 0.033(4) -0.012(3) -0.009(3) -0.002(3)
N24 0.042(5) 0.036(4) 0.041(4) -0.003(3) -0.001(4) -0.008(4)
N32 0.044(5) 0.034(4) 0.031(4) -0.013(3) -0.022(3) 0.004(3)
N15 0.047(5) 0.036(4) 0.045(5) -0.011(4) -0.011(4) 0.001(4)
N23 0.033(4) 0.042(5) 0.044(4) -0.006(4) -0.006(3) 0.003(4)
N25 0.038(5) 0.048(5) 0.066(6) -0.004(4) 0.010(4) 0.001(4)
C31 0.029(4) 0.033(5) 0.034(4) -0.017(4) -0.009(3) 0.008(4)
O2 0.113(8) 0.047(5) 0.081(6) -0.007(4) -0.069(6) -0.005(5)
N35 0.039(5) 0.031(4) 0.066(6) -0.010(4) -0.016(4) 0.005(4)
C21 0.042(5) 0.031(5) 0.032(4) -0.008(4) -0.005(4) -0.016(4)
C32 0.039(5) 0.032(5) 0.043(5) -0.015(4) -0.018(4) 0.011(4)
C23 0.045(6) 0.034(5) 0.029(4) 0.001(4) -0.002(4) -0.011(4)
C11 0.037(5) 0.031(5) 0.037(5) -0.017(4) -0.023(4) 0.006(4)
C33 0.040(5) 0.038(5) 0.037(5) -0.015(4) -0.005(4) -0.004(4)
C12 0.031(5) 0.024(4) 0.039(5) -0.009(3) -0.020(4) -0.006(3)
C22 0.038(5) 0.053(6) 0.040(5) -0.017(4) -0.008(4) 0.004(5)
C34 0.045(6) 0.041(5) 0.041(5) -0.011(4) -0.010(4) 0.002(4)
C13 0.040(5) 0.032(5) 0.057(6) -0.021(4) -0.018(4) 0.013(4)
C14 0.031(5) 0.054(7) 0.060(7) -0.014(5) -0.010(5) 0.008(5)
C24 0.070(8) 0.046(7) 0.059(7) -0.005(5) 0.001(6) -0.007(6)
N5 0.044(5) 0.058(6) 0.057(5) -0.032(4) -0.018(4) 0.005(4)
O51 0.042(4) 0.057(5) 0.065(5) -0.026(4) -0.016(3) -0.004(4)
O52 0.052(5) 0.064(5) 0.065(5) -0.031(4) -0.006(4) -0.001(4)
O53 0.073(7) 0.056(6) 0.219(15) -0.076(8) -0.035(8) 0.007(5)
N4 0.071(7) 0.063(6) 0.033(5) -0.013(4) -0.008(4) -0.020(5)
O41 0.066(6) 0.085(7) 0.073(6) -0.042(5) -0.001(5) -0.004(5)
O42 0.049(5) 0.080(6) 0.072(6) -0.027(5) 0.001(4) -0.021(5)
O43 0.131(11) 0.167(13) 0.068(7) -0.049(8) -0.029(7) -0.043(10)
O6 0.092(10) 0.24(2) 0.146(14) -0.082(14) -0.052(10) 0.003(12)

loop_
_atom_type_symbol
_atom_type_description
_atom_type_scat_dispersion_real
_atom_type_scat_dispersion_imag
_atom_type_scat_source
Cu Cu 0.3201 1.2651 'International Tables Vol C Tables 4.2.6.8 and 6.1.1.4'
O O 0.0106 0.0060 'International Tables Vol C Tables 4.2.6.8 and 6.1.1.4'
N N 0.0061 0.0033 'International Tables Vol C Tables 4.2.6.8 and 6.1.1.4'
C C 0.0033 0.0016 'International Tables Vol C Tables 4.2.6.8 and 6.1.1.4'
H H 0.0000 0.0000 'International Tables Vol C Tables 4.2.6.8 and 6.1.1.4'

loop_
_geom_angle_atom_site_label_1
_geom_angle_atom_site_label_2
_geom_angle_atom_site_label_3
_geom_angle
N31 Cu1 N12 175.6(3)
N31 Cu1 O31 87.7(3)
N12 Cu1 O31 95.3(3)
N31 Cu1 O4 87.7(3)
N12 Cu1 O4 88.9(3)
O31 Cu1 O4 172.2(3)
N11 Cu2 N22 178.9(3)
N11 Cu2 O4 88.1(3)
N22 Cu2 O4 91.1(3)
N11 Cu2 O11 85.8(3)
N22 Cu2 O11 94.8(3)
O4 Cu2 O11 162.3(3)
N11 Cu2 O2 93.4(3)
N22 Cu2 O2 87.5(3)
O4 Cu2 O2 98.9(4)
O11 Cu2 O2 98.0(4)
N21 Cu3 N32 171.4(3)
N21 Cu3 O4 88.4(3)
N32 Cu3 O4 90.1(3)
N21 Cu3 O21 87.2(3)
N32 Cu3 O21 94.2(3)
O4 Cu3 O21 175.6(3)
N21 Cu3 O3 95.5(3)
N32 Cu3 O3 93.1(3)
O4 Cu3 O3 93.8(3)
O21 Cu3 O3 87.3(3)
Cu2 O4 Cu3 115.6(3)
Cu2 O4 Cu1 114.1(3)
Cu3 O4 Cu1 116.5(3)
Cu2 O4 H4 108(10)
Cu3 O4 H4 97(10)
Cu1 O4 H4 104(10)
C33 O31 Cu1 130.7(6)
C23 O21 Cu3 130.4(7)
H11 O1 H12 107(4)
C13 N14 C11 125.0(8)
C13 N14 H14 117.5
C11 N14 H14 117.5
C11 N11 N12 105.6(7)
C11 N11 Cu2 131.0(7)
N12 N11 Cu2 123.4(6)
Cu3 O3 H31 97(9)
Cu3 O3 H32 130(10)
H31 O3 H32 106(3)
C13 O11 Cu2 130.7(7)
C33 N34 C31 125.2(7)
C33 N34 H34 112(5)
C31 N34 H34 123(5)
C12 N13 C11 101.2(7)
C21 N21 N22 104.1(8)
C21 N21 Cu3 129.7(7)
N22 N21 Cu3 125.7(6)
C22 N22 N21 104.8(8)
C22 N22 Cu2 137.6(7)
N21 N22 Cu2 116.8(6)
C31 N31 N32 105.0(7)
C31 N31 Cu1 129.7(6)
N32 N31 Cu1 125.2(5)
C32 N33 C31 102.3(7)
C12 N12 N11 104.4(7)
C12 N12 Cu1 138.2(6)
N11 N12 Cu1 117.1(5)
C23 N24 C21 125.8(8)
C23 N24 H24 117.1
C21 N24 H24 117.1
C32 N32 N31 103.6(7)
C32 N32 Cu3 139.4(7)
N31 N32 Cu3 116.9(5)
C12 N15 H151 120.0
C12 N15 H152 120.0
H151 N15 H152 120.0
C21 N23 C22 103.0(8)
C22 N25 H251 120.0
C22 N25 H252 120.0
H251 N25 H252 120.0
N31 C31 N33 114.0(8)
N31 C31 N34 123.6(8)
N33 C31 N34 122.4(7)
Cu2 O2 H221 113.5(15)
Cu2 O2 H222 98(10)
H221 O2 H222 103(4)
C32 N35 H351 120.0
C32 N35 H352 120.0
H351 N35 H352 120.0
N23 C21 N21 114.8(9)
N23 C21 N24 122.7(8)
N21 C21 N24 122.6(9)
N33 C32 N32 115.2(8)
N33 C32 N35 123.2(8)
N32 C32 N35 121.7(9)
O21 C23 N24 123.2(9)
O21 C23 C24 118.6(10)
N24 C23 C24 118.1(8)
N11 C11 N13 114.4(8)
N11 C11 N14 123.8(9)
N13 C11 N14 121.7(8)
O31 C33 N34 123.0(8)
O31 C33 C34 120.1(9)
N34 C33 C34 116.9(8)
N13 C12 N12 114.3(8)
N13 C12 N15 122.6(8)
N12 C12 N15 122.9(8)
N23 C22 N22 113.3(9)
N23 C22 N25 124.1(9)
N22 C22 N25 122.6(10)
C33 C34 H341 109.5
C33 C34 H342 109.5
H341 C34 H342 109.5
C33 C34 H343 109.5
H341 C34 H343 109.5
H342 C34 H343 109.5
O11 C13 N14 123.4(9)
O11 C13 C14 119.5(9)
N14 C13 C14 117.0(8)
C13 C14 H141 109.5
C13 C14 H142 109.4
H141 C14 H142 109.5
C13 C14 H143 109.5
H141 C14 H143 109.5
H142 C14 H143 109.5
C23 C24 H241 109.5
C23 C24 H242 109.5
H241 C24 H242 109.5
C23 C24 H243 109.5
H241 C24 H243 109.5
H242 C24 H243 109.5
O53 N5 O51 118.4(10)
O53 N5 O52 121.6(10)
O51 N5 O52 120.0(10)
O42 N4 O43 121.5(12)
O42 N4 O41 118.8(11)
O43 N4 O41 119.7(13)
H61 O6 H62 104(10)

loop_
_geom_bond_atom_site_label_1
_geom_bond_atom_site_label_2
_geom_bond_distance
Cu1 N31 1.909(7)
Cu1 N12 1.965(7)
Cu1 O31 1.995(6)
Cu1 O4 1.996(6)
Cu2 N11 1.921(8)
Cu2 N22 1.929(8)
Cu2 O4 1.993(6)
Cu2 O11 2.020(7)
Cu2 O2 2.273(9)
Cu3 N21 1.899(8)
Cu3 N32 1.929(8)
Cu3 O4 1.994(6)
Cu3 O21 2.024(7)
Cu3 O3 2.386(9)
O4 H4 1.0(2)
O31 C33 1.251(11)
O21 C23 1.258(11)
O1 H11 0.94(3)
O1 H12 0.95(2)
N14 C13 1.337(13)
N14 C11 1.380(12)
N14 H14 0.8600
N11 C11 1.298(12)
N11 N12 1.389(10)
O3 H31 0.957(11)
O3 H32 0.95(2)
O11 C13 1.260(12)
N34 C33 1.362(13)
N34 C31 1.388(11)
N34 H34 0.93(8)
N13 C12 1.328(12)
N13 C11 1.352(12)
N21 C21 1.336(11)
N21 N22 1.391(11)
N22 C22 1.350(12)
N31 C31 1.311(11)
N31 N32 1.409(10)
N33 C32 1.307(12)
N33 C31 1.338(12)
N12 C12 1.331(11)
N24 C23 1.316(13)
N24 C21 1.410(13)
N24 H24 0.8598
N32 C32 1.328(12)
N15 C12 1.386(12)
N15 H151 0.8600
N15 H152 0.8600
N23 C21 1.314(13)
N23 C22 1.319(13)
N25 C22 1.358(14)
N25 H251 0.8600
N25 H252 0.8600
O2 H221 0.96(2)
O2 H222 0.96(3)
N35 C32 1.371(12)
N35 H351 0.8600
N35 H352 0.8600
C23 C24 1.510(15)
C33 C34 1.496(13)
C34 H341 0.9600
C34 H342 0.9600
C34 H343 0.9600
C13 C14 1.487(13)
C14 H141 0.9600
C14 H142 0.9600
C14 H143 0.9600
C24 H241 0.9600
C24 H242 0.9600
C24 H243 0.9600
N5 O53 1.216(13)
N5 O51 1.247(11)
N5 O52 1.254(12)
N4 O42 1.199(13)
N4 O43 1.201(14)
N4 O41 1.250(12)
O6 H61 1.0(2)
O6 H62 1.0(2)

loop_
_geom_torsion_atom_site_label_1
_geom_torsion_atom_site_label_2
_geom_torsion_atom_site_label_3
_geom_torsion_atom_site_label_4
_geom_torsion
N11 Cu2 O4 Cu3 165.8(4)
N22 Cu2 O4 Cu3 -14.9(4)
O11 Cu2 O4 Cu3 -124.4(9)
O2 Cu2 O4 Cu3 72.7(4)
N11 Cu2 O4 Cu1 26.8(4)
N22 Cu2 O4 Cu1 -153.9(4)
O11 Cu2 O4 Cu1 96.6(9)
O2 Cu2 O4 Cu1 -66.3(4)
N21 Cu3 O4 Cu2 14.4(4)
N32 Cu3 O4 Cu2 -157.1(4)
O21 Cu3 O4 Cu2 6(4)
O3 Cu3 O4 Cu2 109.8(4)
N21 Cu3 O4 Cu1 152.4(4)
N32 Cu3 O4 Cu1 -19.1(4)
O21 Cu3 O4 Cu1 144(4)
O3 Cu3 O4 Cu1 -112.2(4)
N31 Cu1 O4 Cu2 154.7(4)
N12 Cu1 O4 Cu2 -28.2(4)
O31 Cu1 O4 Cu2 -151.2(17)
N31 Cu1 O4 Cu3 16.0(4)
N12 Cu1 O4 Cu3 -166.9(4)
O31 Cu1 O4 Cu3 70(2)
N31 Cu1 O31 C33 1.8(9)
N12 Cu1 O31 C33 -174.9(9)
O4 Cu1 O31 C33 -52(2)
N21 Cu3 O21 C23 7.0(10)
N32 Cu3 O21 C23 178.5(10)
O4 Cu3 O21 C23 16(4)
O3 Cu3 O21 C23 -88.6(10)
N22 Cu2 N11 C11 125(17)
O4 Cu2 N11 C11 167.4(9)
O11 Cu2 N11 C11 4.1(9)
O2 Cu2 N11 C11 -93.8(9)
N22 Cu2 N11 N12 -58(18)
O4 Cu2 N11 N12 -14.8(7)
O11 Cu2 N11 N12 -178.1(7)
O2 Cu2 N11 N12 84.0(7)
N11 Cu2 O11 C13 -5.7(10)
N22 Cu2 O11 C13 175.3(10)
O4 Cu2 O11 C13 -75.7(14)
O2 Cu2 O11 C13 87.2(10)
N32 Cu3 N21 C21 -99(2)
O4 Cu3 N21 C21 -178.7(9)
O21 Cu3 N21 C21 0.6(9)
O3 Cu3 N21 C21 87.6(9)
N32 Cu3 N21 N22 71(2)
O4 Cu3 N21 N22 -8.9(7)
O21 Cu3 N21 N22 170.4(7)
O3 Cu3 N21 N22 -102.6(7)
C21 N21 N22 C22 0.1(10)
Cu3 N21 N22 C22 -171.9(7)
C21 N21 N22 Cu2 171.7(6)
Cu3 N21 N22 Cu2 -0.2(10)
N11 Cu2 N22 C22 -140(17)
O4 Cu2 N22 C22 177.2(11)
O11 Cu2 N22 C22 -19.5(11)
O2 Cu2 N22 C22 78.3(11)
N11 Cu2 N22 N21 52(18)
O4 Cu2 N22 N21 9.2(7)
O11 Cu2 N22 N21 172.4(6)
O2 Cu2 N22 N21 -89.7(7)
N12 Cu1 N31 C31 128(4)
O31 Cu1 N31 C31 -4.6(9)
O4 Cu1 N31 C31 169.0(9)
N12 Cu1 N31 N32 -46(4)
O31 Cu1 N31 N32 -179.1(7)
O4 Cu1 N31 N32 -5.5(7)
C11 N11 N12 C12 0.1(9)
Cu2 N11 N12 C12 -178.2(6)
C11 N11 N12 Cu1 175.2(6)
Cu2 N11 N12 Cu1 -3.0(9)
N31 Cu1 N12 C12 -127(4)
O31 Cu1 N12 C12 5.3(10)
O4 Cu1 N12 C12 -168.1(9)
N31 Cu1 N12 N11 60(4)
O31 Cu1 N12 N11 -167.7(6)
O4 Cu1 N12 N11 18.9(6)
C31 N31 N32 C32 -0.2(10)
Cu1 N31 N32 C32 175.4(7)
C31 N31 N32 Cu3 177.0(6)
Cu1 N31 N32 Cu3 -7.4(9)
N21 Cu3 N32 C32 111(2)
O4 Cu3 N32 C32 -168.9(10)
O21 Cu3 N32 C32 12.4(11)
O3 Cu3 N32 C32 -75.1(11)
N21 Cu3 N32 N31 -64(2)
O4 Cu3 N32 N31 15.3(6)
O21 Cu3 N32 N31 -163.3(6)
O3 Cu3 N32 N31 109.1(6)
N32 N31 C31 N33 -0.3(11)
Cu1 N31 C31 N33 -175.7(6)
N32 N31 C31 N34 -179.5(9)
Cu1 N31 C31 N34 5.2(15)
C32 N33 C31 N31 0.7(11)
C32 N33 C31 N34 179.9(9)
C33 N34 C31 N31 -1.3(16)
C33 N34 C31 N33 179.6(9)
C22 N23 C21 N21 -1.9(12)
C22 N23 C21 N24 179.3(10)
N22 N21 C21 N23 1.2(11)
Cu3 N21 C21 N23 172.6(7)
N22 N21 C21 N24 179.9(9)
Cu3 N21 C21 N24 -8.6(14)
C23 N24 C21 N23 -169.7(10)
C23 N24 C21 N21 11.6(17)
C31 N33 C32 N32 -0.8(12)
C31 N33 C32 N35 -179.1(10)
N31 N32 C32 N33 0.7(11)
Cu3 N32 C32 N33 -175.5(7)
N31 N32 C32 N35 179.0(9)
Cu3 N32 C32 N35 2.9(17)
Cu3 O21 C23 N24 -6.2(17)
Cu3 O21 C23 C24 170.9(8)
C21 N24 C23 O21 -4.0(18)
C21 N24 C23 C24 178.9(11)
N12 N11 C11 N13 1.0(11)
Cu2 N11 C11 N13 179.1(6)
N12 N11 C11 N14 -179.1(8)
Cu2 N11 C11 N14 -1.0(14)
C12 N13 C11 N11 -1.6(10)
C12 N13 C11 N14 178.5(9)
C13 N14 C11 N11 -3.1(15)
C13 N14 C11 N13 176.7(9)
Cu1 O31 C33 N34 0.6(16)
Cu1 O31 C33 C34 178.7(7)
C31 N34 C33 O31 -1.6(16)
C31 N34 C33 C34 -179.7(9)
C11 N13 C12 N12 1.7(10)
C11 N13 C12 N15 177.5(9)
N11 N12 C12 N13 -1.2(10)
Cu1 N12 C12 N13 -174.7(7)
N11 N12 C12 N15 -177.0(8)
Cu1 N12 C12 N15 9.4(15)
C21 N23 C22 N22 1.9(12)
C21 N23 C22 N25 -177.2(11)
N21 N22 C22 N23 -1.3(12)
Cu2 N22 C22 N23 -170.2(8)
N21 N22 C22 N25 177.8(10)
Cu2 N22 C22 N25 8.9(18)
Cu2 O11 C13 N14 4.0(16)
Cu2 O11 C13 C14 -179.1(8)
C11 N14 C13 O11 1.5(17)
C11 N14 C13 C14 -175.5(10)
